data_7120842
loop_
_publ_author_name
'Guo, Quanping'
'Wang, Mengran'
'Wang, Yanfang'
'Xu, Zhaoqing'
'Wang, Rui'

_publ_section_title
;
 Photoinduced, copper-catalyzed three components cyanofluoroalkylation of
 alkenes with fluoroalkyl iodides as fluoroalkylation reagents
;
_journal_name_full 'Chemical Communications'
_journal_paper_doi 10.1039/C7CC07128K
_journal_year 2017
_chemical_formula_moiety 'C16 H9 F9 N2 O2'
_chemical_formula_sum 'C16 H9 F9 N2 O2'
_chemical_formula_weight 432.25
_chemical_name_systematic
;
 ? 
;
_space_group_crystal_system triclinic
_space_group_IT_number 2
_space_group_name_Hall '-P 1'
_space_group_name_H-M_alt 'P -1'
_symmetry_space_group_name_Hall '-P 1'
_symmetry_space_group_name_H-M 'P -1'
_atom_sites_solution_hydrogens geom
_atom_sites_solution_primary direct
_atom_sites_solution_secondary difmap
_audit_creation_date 2017-05-15
_audit_creation_method
;
Olex2 1.2
(compiled 2017.03.28 svn.r3405 for OlexSys, GUI svn.r5335)
;
_audit_update_record
;
2017-05-26 deposited with the CCDC.
2017-11-02 downloaded from the CCDC.
;
_cell_angle_alpha 76.581(10)
_cell_angle_beta 85.498(10)
_cell_angle_gamma 83.205(10)
_cell_formula_units_Z 2
_cell_length_a 5.7476(7)
_cell_length_b 11.2870(13)
_cell_length_c 14.0380(17)
_cell_measurement_reflns_used 906
_cell_measurement_temperature 291.08(10)
_cell_measurement_theta_max 21.4180
_cell_measurement_theta_min 3.7990
_cell_volume 878.38(19)
_computing_cell_refinement
;
CrysAlisPro, Agilent Technologies,
Version 1.171.37.33 (release 27-03-2014 CrysAlis171 .NET)
(compiled Mar 27 2014,17:12:48)
;
_computing_data_collection
;
CrysAlisPro, Agilent Technologies,
Version 1.171.37.33 (release 27-03-2014 CrysAlis171 .NET)
(compiled Mar 27 2014,17:12:48)
;
_computing_data_reduction
;
CrysAlisPro, Agilent Technologies,
Version 1.171.37.33 (release 27-03-2014 CrysAlis171 .NET)
(compiled Mar 27 2014,17:12:48)
;
_computing_molecular_graphics 'Olex2 (Dolomanov et al., 2009)'
_computing_publication_material 'Olex2 (Dolomanov et al., 2009)'
_computing_structure_refinement 'ShelXL (Sheldrick, 2015)'
_computing_structure_solution 'ShelXS (Sheldrick, 2008)'
_diffrn_ambient_environment air
_diffrn_ambient_temperature 291.08(10)
_diffrn_detector 'CCD plate'
_diffrn_detector_area_resol_mean 16.0733
_diffrn_detector_type Eos
_diffrn_measured_fraction_theta_full 0.997
_diffrn_measured_fraction_theta_max 0.997
_diffrn_measurement_details
;
#__ type_ start__ end____ width___ exp.time_
  1 omega   -9.00   25.50   1.5000    6.0000
omega____ theta____ kappa____ phi______ frames
    -      -19.5055  -99.0000 -150.0000 23

#__ type_ start__ end____ width___ exp.time_
  2 omega   38.00   74.00   1.5000    6.0000
omega____ theta____ kappa____ phi______ frames
    -       22.7867  178.0000  -30.0000 24

#__ type_ start__ end____ width___ exp.time_
  3 omega    2.00   95.00   1.5000    6.0000
omega____ theta____ kappa____ phi______ frames
    -       22.7867   77.0000 -180.0000 62

#__ type_ start__ end____ width___ exp.time_
  4 omega    2.00   29.00   1.5000    6.0000
omega____ theta____ kappa____ phi______ frames
    -       22.7867   57.0000   90.0000 18

#__ type_ start__ end____ width___ exp.time_
  5 omega  -48.00   45.00   1.5000    6.0000
omega____ theta____ kappa____ phi______ frames
    -       22.7867  -57.0000   60.0000 62

#__ type_ start__ end____ width___ exp.time_
  6 omega  -49.00   44.00   1.5000    6.0000
omega____ theta____ kappa____ phi______ frames
    -       22.7867  -77.0000  -30.0000 62
;
_diffrn_measurement_device 'four-circle diffractometer'
_diffrn_measurement_device_type 'SuperNova, Dual, Cu at zero, Eos'
_diffrn_measurement_method '\w scans'
_diffrn_orient_matrix_UB_11 0.0555944000
_diffrn_orient_matrix_UB_12 -0.0502498000
_diffrn_orient_matrix_UB_13 0.0336241000
_diffrn_orient_matrix_UB_21 -0.0867347000
_diffrn_orient_matrix_UB_22 0.0096333000
_diffrn_orient_matrix_UB_23 0.0370220000
_diffrn_orient_matrix_UB_31 -0.0698387000
_diffrn_orient_matrix_UB_32 -0.0400096000
_diffrn_orient_matrix_UB_33 -0.0143107000
_diffrn_radiation_monochromator mirror
_diffrn_radiation_probe x-ray
_diffrn_radiation_type MoK\a
_diffrn_radiation_wavelength 0.71073
_diffrn_reflns_av_R_equivalents 0.0292
_diffrn_reflns_av_unetI/netI 0.0636
_diffrn_reflns_limit_h_max 7
_diffrn_reflns_limit_h_min -7
_diffrn_reflns_limit_k_max 12
_diffrn_reflns_limit_k_min -13
_diffrn_reflns_limit_l_max 17
_diffrn_reflns_limit_l_min -17
_diffrn_reflns_number 5554
_diffrn_reflns_theta_full 26.02
_diffrn_reflns_theta_max 26.02
_diffrn_reflns_theta_min 3.57
_diffrn_source 'SuperNova (Mo) X-ray Source'
_exptl_absorpt_coefficient_mu 0.172
_exptl_absorpt_correction_T_max 1.00000
_exptl_absorpt_correction_T_min 0.84190
_exptl_absorpt_correction_type multi-scan
_exptl_absorpt_process_details
;
CrysAlisPro, Agilent Technologies,
Version 1.171.37.33 (release 27-03-2014 CrysAlis171 .NET)
(compiled Mar 27 2014,17:12:48)
Empirical absorption correction using spherical harmonics,
 implemented in SCALE3 ABSPACK scaling algorithm.
;
_exptl_crystal_colour 'clear light colourless'
_exptl_crystal_colour_lustre clear
_exptl_crystal_colour_modifier light
_exptl_crystal_colour_primary colourless
_exptl_crystal_density_diffrn 1.634
_exptl_crystal_density_method 'not measured'
_exptl_crystal_description block
_exptl_crystal_F_000 432
_exptl_crystal_size_max 0.21
_exptl_crystal_size_mid 0.15
_exptl_crystal_size_min 0.14
_refine_diff_density_max 0.530
_refine_diff_density_min -0.370
_refine_diff_density_rms 0.062
_refine_ls_extinction_method none
_refine_ls_goodness_of_fit_ref 1.029
_refine_ls_hydrogen_treatment constr
_refine_ls_matrix_type full
_refine_ls_number_parameters 280
_refine_ls_number_reflns 3444
_refine_ls_number_restraints 42
_refine_ls_restrained_S_all 1.075
_refine_ls_R_factor_all 0.1501
_refine_ls_R_factor_gt 0.0905
_refine_ls_shift/su_max 0.000
_refine_ls_shift/su_mean 0.000
_refine_ls_structure_factor_coef Fsqd
_refine_ls_weighting_details 'calc w=1/[\s^2^(Fo^2^)+(0.1160P)^2^+0.9947P] where P=(Fo^2^+2Fc^2^)/3'
_refine_ls_weighting_scheme calc
_refine_ls_wR_factor_gt 0.2296
_refine_ls_wR_factor_ref 0.2871
_reflns_number_gt 1859
_reflns_number_total 3444
_reflns_threshold_expression >2sigma(I)
_cod_data_source_file c7cc07128k2.cif
_cod_data_source_block guoqp_0508
_cod_original_cell_volume 878.38(18)
_cod_database_code 7120842
_chemical_oxdiff_formula 'C H O N F'
_reflns_odcompleteness_completeness 99.69
_reflns_odcompleteness_iscentric 1
_reflns_odcompleteness_theta 26.32
_olex2_refinement_description
;
1. Fixed Uiso
 At 1.2 times of:
  All C(H) groups, All C(H,H) groups
2. Uiso/Uaniso restraints and constraints
Uanis(F6') \\sim Ueq, Uanis(F6) \\sim Ueq, Uanis(F7) \\sim Ueq, Uanis(F8) \\sim
Ueq, Uanis(F9) \\sim Ueq, Uanis(F5') \\sim Ueq, Uanis(F5) \\sim Ueq: with sigma
of 0.01 and sigma for terminal atoms of 0.02
3. Others
 Fixed Sof: F5(0.6) F6(0.6) F5'(0.4) F6'(0.4)
4.a Ternary CH refined with riding coordinates:
 C10(H10)
4.b Secondary CH2 refined with riding coordinates:
 C9(H9A,H9B), C11(H11A,H11B)
4.c Aromatic/amide H refined with riding coordinates:
 C3(H3), C4(H4), C5(H5), C6(H6)
;
_olex2_date_sample_data_collection 2017-05-10
_olex2_submission_special_instructions 'No special instructions were received'

loop_
_space_group_symop_id
_space_group_symop_operation_xyz
1 'x, y, z'
2 '-x, -y, -z'

loop_
_atom_site_label
_atom_site_type_symbol
_atom_site_fract_x
_atom_site_fract_y
_atom_site_fract_z
_atom_site_U_iso_or_equiv
_atom_site_adp_type
_atom_site_occupancy
_atom_site_calc_flag
_atom_site_disorder_assembly
_atom_site_disorder_group
_atom_site_refinement_flags_posn
_atom_site_refinement_flags_adp
F1 F 0.3411(10) -0.1831(3) 0.2581(3) 0.139(2) Uani 1 d . . . .
F2 F 0.0024(8) -0.1302(4) 0.3151(3) 0.1221(17) Uani 1 d . . . .
F3 F 0.5317(9) -0.0932(5) 0.3956(4) 0.147(2) Uani 1 d . . . .
F4 F 0.1987(11) -0.0451(4) 0.4495(3) 0.146(2) Uani 1 d . . . .
F7 F 0.5773(15) -0.2300(8) 0.5760(5) 0.202(3) Uani 1 d . . . U
F8 F 0.3989(13) -0.3870(5) 0.6177(4) 0.179(3) Uani 1 d . . . U
F9 F 0.244(2) -0.2135(9) 0.6200(5) 0.253(5) Uani 1 d . . . U
O1 O -0.2137(6) 0.3066(3) 0.0127(3) 0.0627(10) Uani 1 d . . . .
O2 O 0.3950(6) 0.2935(3) 0.2056(3) 0.0671(10) Uani 1 d . . . .
N1 N 0.1081(6) 0.2686(3) 0.1084(3) 0.0469(9) Uani 1 d . . . .
N2 N -0.2416(8) -0.0051(4) 0.1098(4) 0.0704(13) Uani 1 d . . . .
C1 C -0.1008(8) 0.3346(4) 0.0710(4) 0.0501(11) Uani 1 d . . . .
C2 C -0.1408(9) 0.4413(4) 0.1170(3) 0.0514(11) Uani 1 d . . . .
C3 C -0.3213(10) 0.5344(4) 0.1082(4) 0.0624(14) Uani 1 d . . . .
H3 H -0.4452 0.5372 0.0686 0.075 Uiso 1 calc . . R .
C4 C -0.3115(12) 0.6228(5) 0.1599(5) 0.0766(17) Uani 1 d . . . .
H4 H -0.4311 0.6867 0.1552 0.092 Uiso 1 calc . . R .
C5 C -0.1286(12) 0.6189(5) 0.2185(5) 0.0790(18) Uani 1 d . . . .
H5 H -0.1280 0.6802 0.2529 0.095 Uiso 1 calc . . R .
C6 C 0.0534(11) 0.5268(5) 0.2277(4) 0.0707(15) Uani 1 d . . . .
H6 H 0.1770 0.5245 0.2673 0.085 Uiso 1 calc . . R .
C7 C 0.0439(9) 0.4375(4) 0.1753(3) 0.0526(12) Uani 1 d . . . .
C8 C 0.2097(9) 0.3284(4) 0.1691(3) 0.0495(11) Uani 1 d . . . .
C9 C 0.2306(8) 0.1672(4) 0.0721(3) 0.0491(11) Uani 1 d . . . .
H9A H 0.3978 0.1737 0.0694 0.059 Uiso 1 calc . . R .
H9B H 0.1863 0.1739 0.0056 0.059 Uiso 1 calc . . R .
C10 C 0.1822(8) 0.0396(4) 0.1339(3) 0.0467(11) Uani 1 d . . . .
H10 H 0.2899 -0.0212 0.1084 0.056 Uiso 1 calc . . R .
C11 C 0.2340(9) 0.0257(4) 0.2418(3) 0.0503(11) Uani 1 d . . . .
H11A H 0.3885 0.0508 0.2447 0.060 Uiso 1 calc . . R .
H11B H 0.1208 0.0803 0.2702 0.060 Uiso 1 calc . . R .
C12 C 0.2256(10) -0.1019(4) 0.3022(4) 0.0599(13) Uani 1 d . . . .
C13 C 0.3140(10) -0.1231(5) 0.4050(4) 0.0671(15) Uani 1 d A . . .
C14 C 0.3167(18) -0.2517(8) 0.4703(6) 0.108(3) Uani 1 d . . . .
C15 C 0.388(2) -0.2718(11) 0.5724(8) 0.138(4) Uani 1 d A . . .
C16 C -0.0575(9) 0.0151(4) 0.1218(3) 0.0511(11) Uani 1 d . . . .
F5 F 0.528(2) -0.3182(9) 0.4283(7) 0.139(4) Uani 0.60 d A 1 . U
F6 F 0.141(3) -0.3107(12) 0.4627(9) 0.132(4) Uani 0.60 d A 1 . U
F5' F 0.328(5) -0.3363(14) 0.4333(12) 0.134(6) Uani 0.40 d A 2 . U
F6' F 0.047(3) -0.2342(19) 0.5110(14) 0.161(6) Uani 0.40 d A 2 . U

loop_
_atom_site_aniso_label
_atom_site_aniso_U_11
_atom_site_aniso_U_22
_atom_site_aniso_U_33
_atom_site_aniso_U_23
_atom_site_aniso_U_13
_atom_site_aniso_U_12
F1 0.268(6) 0.058(2) 0.071(2) -0.0106(18) 0.008(3) 0.050(3)
F2 0.102(3) 0.129(3) 0.123(3) 0.036(3) -0.040(3) -0.067(3)
F3 0.107(4) 0.195(5) 0.115(3) 0.053(3) -0.055(3) -0.065(3)
F4 0.233(6) 0.123(4) 0.067(2) -0.029(2) -0.009(3) 0.057(4)
F7 0.209(7) 0.260(8) 0.118(4) 0.053(4) -0.068(5) -0.095(6)
F8 0.265(7) 0.123(4) 0.118(4) 0.053(3) -0.046(4) -0.027(4)
F9 0.314(11) 0.291(9) 0.099(4) -0.011(5) 0.004(5) 0.114(8)
O1 0.058(2) 0.065(2) 0.068(2) -0.0197(17) -0.0219(18) 0.0030(16)
O2 0.059(2) 0.069(2) 0.075(2) -0.0132(18) -0.0240(19) -0.0086(17)
N1 0.046(2) 0.043(2) 0.052(2) -0.0132(16) -0.0110(17) 0.0017(16)
N2 0.051(3) 0.082(3) 0.083(3) -0.026(3) -0.007(2) -0.008(2)
C1 0.046(3) 0.046(3) 0.055(3) -0.006(2) -0.003(2) -0.002(2)
C2 0.054(3) 0.043(3) 0.055(3) -0.007(2) 0.001(2) -0.006(2)
C3 0.059(3) 0.050(3) 0.075(3) -0.011(2) 0.004(3) -0.003(2)
C4 0.086(5) 0.053(3) 0.088(4) -0.023(3) 0.021(4) 0.001(3)
C5 0.094(5) 0.062(4) 0.091(4) -0.039(3) 0.019(4) -0.017(3)
C6 0.085(4) 0.061(3) 0.072(4) -0.024(3) 0.002(3) -0.019(3)
C7 0.057(3) 0.046(3) 0.055(3) -0.010(2) 0.005(2) -0.012(2)
C8 0.051(3) 0.050(3) 0.048(3) -0.006(2) -0.007(2) -0.012(2)
C9 0.049(3) 0.046(3) 0.052(3) -0.012(2) -0.004(2) -0.002(2)
C10 0.040(3) 0.045(2) 0.055(3) -0.014(2) -0.004(2) 0.0011(18)
C11 0.052(3) 0.047(3) 0.052(3) -0.010(2) -0.003(2) -0.007(2)
C12 0.066(4) 0.050(3) 0.062(3) -0.011(2) -0.002(3) 0.000(2)
C13 0.056(3) 0.070(4) 0.067(3) -0.002(3) -0.003(3) 0.001(3)
C14 0.153(9) 0.080(5) 0.081(5) 0.009(4) -0.026(5) -0.017(5)
C15 0.124(9) 0.166(10) 0.094(7) 0.038(6) -0.018(6) -0.022(7)
C16 0.045(3) 0.053(3) 0.058(3) -0.019(2) -0.003(2) -0.001(2)
F5 0.174(9) 0.109(6) 0.104(5) -0.007(4) 0.010(7) 0.066(7)
F6 0.148(9) 0.116(8) 0.122(8) 0.035(6) -0.044(7) -0.077(7)
F5' 0.201(16) 0.075(8) 0.109(9) 0.009(6) -0.006(13) -0.008(12)
F6' 0.094(9) 0.191(14) 0.163(12) 0.031(10) 0.022(9) -0.036(9)

loop_
_atom_type_symbol
_atom_type_description
_atom_type_scat_dispersion_real
_atom_type_scat_dispersion_imag
_atom_type_scat_source
C C 0.0033 0.0016 'International Tables Vol C Tables 4.2.6.8 and 6.1.1.4'
H H 0.0000 0.0000 'International Tables Vol C Tables 4.2.6.8 and 6.1.1.4'
F F 0.0171 0.0103 'International Tables Vol C Tables 4.2.6.8 and 6.1.1.4'
N N 0.0061 0.0033 'International Tables Vol C Tables 4.2.6.8 and 6.1.1.4'
O O 0.0106 0.0060 'International Tables Vol C Tables 4.2.6.8 and 6.1.1.4'

loop_
_geom_angle_atom_site_label_1
_geom_angle_atom_site_label_2
_geom_angle_atom_site_label_3
_geom_angle
C1 N1 C9 124.0(4)
C8 N1 C1 111.7(4)
C8 N1 C9 123.0(4)
O1 C1 N1 124.7(4)
O1 C1 C2 129.8(4)
N1 C1 C2 105.5(4)
C3 C2 C1 130.4(5)
C3 C2 C7 121.2(5)
C7 C2 C1 108.4(4)
C2 C3 H3 121.2
C4 C3 C2 117.5(6)
C4 C3 H3 121.2
C3 C4 H4 119.3
C3 C4 C5 121.4(5)
C5 C4 H4 119.3
C4 C5 H5 119.2
C4 C5 C6 121.7(5)
C6 C5 H5 119.2
C5 C6 H6 121.5
C5 C6 C7 116.9(6)
C7 C6 H6 121.5
C2 C7 C6 121.2(5)
C2 C7 C8 108.7(4)
C6 C7 C8 130.2(5)
O2 C8 N1 124.3(4)
O2 C8 C7 130.2(4)
N1 C8 C7 105.6(4)
N1 C9 H9A 108.6
N1 C9 H9B 108.6
N1 C9 C10 114.5(4)
H9A C9 H9B 107.6
C10 C9 H9A 108.6
C10 C9 H9B 108.6
C9 C10 H10 107.4
C11 C10 C9 111.3(4)
C11 C10 H10 107.4
C16 C10 C9 110.4(4)
C16 C10 H10 107.4
C16 C10 C11 112.7(4)
C10 C11 H11A 108.8
C10 C11 H11B 108.8
H11A C11 H11B 107.7
C12 C11 C10 113.7(4)
C12 C11 H11A 108.8
C12 C11 H11B 108.8
F1 C12 F2 105.7(5)
F1 C12 C11 111.7(4)
F1 C12 C13 108.5(4)
F2 C12 C11 109.9(4)
F2 C12 C13 105.6(5)
C11 C12 C13 114.8(4)
F3 C13 C12 107.5(5)
F3 C13 C14 107.3(5)
F4 C13 F3 104.3(6)
F4 C13 C12 108.9(4)
F4 C13 C14 109.9(6)
C12 C13 C14 118.0(6)
C13 C14 F6' 95.1(8)
C15 C14 C13 118.5(8)
C15 C14 F5 99.0(8)
C15 C14 F6' 88.3(10)
F5 C14 C13 102.2(7)
F5 C14 F6' 154.9(12)
F6 C14 C13 115.3(8)
F6 C14 C15 113.0(9)
F6 C14 F5 105.6(13)
F6 C14 F6' 50.0(9)
F5' C14 C13 119.0(10)
F5' C14 C15 119.1(11)
F5' C14 F5 50.6(14)
F5' C14 F6 55.0(12)
F5' C14 F6' 105.0(16)
F7 C15 F8 110.3(9)
F7 C15 C14 111.7(9)
F8 C15 C14 112.2(10)
F9 C15 F7 104.2(13)
F9 C15 F8 107.7(10)
F9 C15 C14 110.3(10)
N2 C16 C10 177.9(5)

loop_
_geom_bond_atom_site_label_1
_geom_bond_atom_site_label_2
_geom_bond_distance
F1 C12 1.311(6)
F2 C12 1.347(6)
F3 C13 1.323(7)
F4 C13 1.287(6)
F7 C15 1.247(11)
F8 C15 1.305(11)
F9 C15 1.245(13)
O1 C1 1.202(5)
O2 C8 1.202(5)
N1 C1 1.406(6)
N1 C8 1.400(6)
N1 C9 1.446(5)
N2 C16 1.141(6)
C1 C2 1.481(6)
C2 C3 1.377(7)
C2 C7 1.381(7)
C3 H3 0.9300
C3 C4 1.372(8)
C4 H4 0.9300
C4 C5 1.376(9)
C5 H5 0.9300
C5 C6 1.376(8)
C6 H6 0.9300
C6 C7 1.387(7)
C7 C8 1.480(7)
C9 H9A 0.9700
C9 H9B 0.9700
C9 C10 1.544(6)
C10 H10 0.9800
C10 C11 1.535(6)
C10 C16 1.467(6)
C11 H11A 0.9700
C11 H11B 0.9700
C11 C12 1.496(6)
C12 C13 1.524(7)
C13 C14 1.526(9)
C14 C15 1.480(12)
C14 F5 1.503(14)
C14 F6 1.299(12)
C14 F5' 1.181(17)
C14 F6' 1.618(19)

loop_
_geom_torsion_atom_site_label_1
_geom_torsion_atom_site_label_2
_geom_torsion_atom_site_label_3
_geom_torsion_atom_site_label_4
_geom_torsion
F1 C12 C13 F3 68.6(6)
F1 C12 C13 F4 -178.9(6)
F1 C12 C13 C14 -52.7(8)
F2 C12 C13 F3 -178.5(5)
F2 C12 C13 F4 -66.0(6)
F2 C12 C13 C14 60.2(7)
F3 C13 C14 C15 62.4(11)
F3 C13 C14 F5 -45.0(9)
F3 C13 C14 F6 -159.0(13)
F3 C13 C14 F5' -97(2)
F3 C13 C14 F6' 153.2(10)
F4 C13 C14 C15 -50.4(11)
F4 C13 C14 F5 -157.9(8)
F4 C13 C14 F6 88.2(14)
F4 C13 C14 F5' 151(2)
F4 C13 C14 F6' 40.4(11)
O1 C1 C2 C3 2.6(9)
O1 C1 C2 C7 -176.7(5)
N1 C1 C2 C3 -178.5(5)
N1 C1 C2 C7 2.1(5)
N1 C9 C10 C11 -54.8(5)
N1 C9 C10 C16 71.1(5)
C1 N1 C8 O2 -176.0(5)
C1 N1 C8 C7 3.6(5)
C1 N1 C9 C10 -99.0(5)
C1 C2 C3 C4 -179.7(5)
C1 C2 C7 C6 180.0(4)
C1 C2 C7 C8 0.0(5)
C2 C3 C4 C5 -0.1(8)
C2 C7 C8 O2 177.4(5)
C2 C7 C8 N1 -2.1(5)
C3 C2 C7 C6 0.6(7)
C3 C2 C7 C8 -179.4(4)
C3 C4 C5 C6 0.3(9)
C4 C5 C6 C7 -0.2(9)
C5 C6 C7 C2 -0.3(8)
C5 C6 C7 C8 179.7(5)
C6 C7 C8 O2 -2.6(9)
C6 C7 C8 N1 177.9(5)
C7 C2 C3 C4 -0.4(8)
C8 N1 C1 O1 175.3(4)
C8 N1 C1 C2 -3.6(5)
C8 N1 C9 C10 95.4(5)
C9 N1 C1 O1 8.3(7)
C9 N1 C1 C2 -170.6(4)
C9 N1 C8 O2 -8.8(7)
C9 N1 C8 C7 170.7(4)
C9 C10 C11 C12 -171.2(4)
C9 C10 C16 N2 83(15)
C10 C11 C12 F1 46.6(6)
C10 C11 C12 F2 -70.4(5)
C10 C11 C12 C13 170.7(4)
C11 C10 C16 N2 -152(15)
C11 C12 C13 F3 -57.2(6)
C11 C12 C13 F4 55.3(7)
C11 C12 C13 C14 -178.5(6)
C12 C13 C14 C15 -176.1(8)
C12 C13 C14 F5 76.4(9)
C12 C13 C14 F6 -37.6(16)
C12 C13 C14 F5' 25(2)
C12 C13 C14 F6' -85.3(11)
C13 C14 C15 F7 -50.8(15)
C13 C14 C15 F8 -175.3(9)
C13 C14 C15 F9 64.7(14)
C16 C10 C11 C12 64.2(5)
F5 C14 C15 F7 58.5(13)
F5 C14 C15 F8 -66.1(12)
F5 C14 C15 F9 173.9(12)
F6 C14 C15 F7 169.8(15)
F6 C14 C15 F8 45.2(18)
F6 C14 C15 F9 -74.8(17)
F5' C14 C15 F7 108(2)
F5' C14 C15 F8 -16(2)
F5' C14 C15 F9 -136(2)
F6' C14 C15 F7 -145.6(13)
F6' C14 C15 F8 89.9(13)
F6' C14 C15 F9 -30.2(14)
